data_1507802
loop_
_publ_author_name
'Cao, Mingming'
'Zhang, Yu'
'He, Hongping'
'Li, Shifei'
'Huang, Shengdian'
'Chen, Duozhi'
'Tang, Guihua'
'Li, Shunlin'
'Di, Yingtong'
'Hao, Xiaojiang'

_publ_section_title
;
 Daphmacromines A-J, Alkaloids from Daphniphyllum macropodum.
;
_journal_issue 6
_journal_name_full 'Journal of natural products'
_journal_page_first 1076
_journal_page_last 1082
_journal_paper_doi 10.1021/np200960z
_journal_volume 75
_journal_year 2012
_chemical_absolute_configuration ad
_chemical_formula_moiety 'C25 H37 N O5'
_chemical_formula_sum 'C25 H37 N O5'
_chemical_formula_weight 431.56
_chemical_name_systematic
; 
 ? 
;
_space_group_IT_number 76
_symmetry_cell_setting tetragonal
_symmetry_space_group_name_Hall 'P 4w'
_symmetry_space_group_name_H-M 'P 41'
_atom_sites_solution_hydrogens geom
_atom_sites_solution_primary direct
_atom_sites_solution_secondary difmap
_audit_creation_method SHELXL-97
_cell_angle_alpha 90.00
_cell_angle_beta 90.00
_cell_angle_gamma 90.00
_cell_formula_units_Z 4
_cell_length_a 14.3257(4)
_cell_length_b 14.3257(4)
_cell_length_c 11.4299(3)
_cell_measurement_reflns_used 9975
_cell_measurement_temperature 100(2)
_cell_measurement_theta_max 67.22
_cell_measurement_theta_min 3.08
_cell_volume 2345.71(11)
_computing_cell_refinement 'Bruker SAINT'
_computing_data_collection 'Bruker APEX2'
_computing_data_reduction 'Bruker SAINT'
_computing_molecular_graphics 'Bruker SHELXTL'
_computing_publication_material 'Bruker SHELXTL'
_computing_structure_refinement 'SHELXL-97 (Sheldrick, 2008)'
_computing_structure_solution 'SHELXS-97 (Sheldrick, 2008)'
_diffrn_ambient_temperature 100(2)
_diffrn_measured_fraction_theta_full 0.959
_diffrn_measured_fraction_theta_max 0.959
_diffrn_measurement_device_type 'Bruker APEX-II CCD'
_diffrn_measurement_method '\f and \w scans'
_diffrn_radiation_monochromator graphite
_diffrn_radiation_source 'fine-focus sealed tube'
_diffrn_radiation_type CuK\a
_diffrn_radiation_wavelength 1.54178
_diffrn_reflns_av_R_equivalents 0.0352
_diffrn_reflns_av_sigmaI/netI 0.0398
_diffrn_reflns_limit_h_max 15
_diffrn_reflns_limit_h_min -17
_diffrn_reflns_limit_k_max 14
_diffrn_reflns_limit_k_min -11
_diffrn_reflns_limit_l_max 12
_diffrn_reflns_limit_l_min -13
_diffrn_reflns_number 11408
_diffrn_reflns_theta_full 67.62
_diffrn_reflns_theta_max 67.62
_diffrn_reflns_theta_min 3.08
_exptl_absorpt_coefficient_mu 0.676
_exptl_absorpt_correction_type none
_exptl_absorpt_process_details none
_exptl_crystal_colour colourless
_exptl_crystal_density_diffrn 1.222
_exptl_crystal_density_method 'not measured'
_exptl_crystal_description prism
_exptl_crystal_F_000 936
_exptl_crystal_size_max 0.70
_exptl_crystal_size_mid 0.36
_exptl_crystal_size_min 0.31
_refine_diff_density_max 0.463
_refine_diff_density_min -0.129
_refine_diff_density_rms 0.033
_refine_ls_abs_structure_details 'Flack H D (1983), Acta Cryst. A39, 876-881'
_refine_ls_abs_structure_Flack 0.12(19)
_refine_ls_extinction_coef 0.0048(5)
_refine_ls_extinction_expression Fc^*^=kFc[1+0.001xFc^2^\l^3^/sin(2\q)]^-1/4^
_refine_ls_extinction_method SHELXL
_refine_ls_goodness_of_fit_ref 1.047
_refine_ls_hydrogen_treatment constr
_refine_ls_matrix_type full
_refine_ls_number_parameters 285
_refine_ls_number_reflns 3647
_refine_ls_number_restraints 1
_refine_ls_restrained_S_all 1.047
_refine_ls_R_factor_all 0.0384
_refine_ls_R_factor_gt 0.0382
_refine_ls_shift/su_max 0.000
_refine_ls_shift/su_mean 0.000
_refine_ls_structure_factor_coef Fsqd
_refine_ls_weighting_details 'calc w=1/[\s^2^(Fo^2^)+(0.0621P)^2^+0.3335P] where P=(Fo^2^+2Fc^2^)/3'
_refine_ls_weighting_scheme calc
_refine_ls_wR_factor_gt 0.1038
_refine_ls_wR_factor_ref 0.1040
_reflns_number_gt 3620
_reflns_number_total 3647
_reflns_threshold_expression >2sigma(I)
_cod_data_source_file np200960z_si_002.cif
_cod_data_source_block cu_hcm_11g_2_0m
_cod_depositor_comments
;
The following automatic conversions were performed:

'_symmetry_cell_setting' value 'Tetragonal' changed to 'tetragonal'
according to /home/saulius/struct/CIF-dictionaries/cif_core.dic
dictionary named 'cif_core.dic' version 2.4.1 from 2010-06-29.

Automatic conversion script
Id: cif_fix_values 1891 2012-01-12 08:04:46Z andrius 
;
_cod_database_code 1507802

loop_
_symmetry_equiv_pos_as_xyz
'x, y, z'
'-y, x, z+1/4'
'y, -x, z+3/4'
'-x, -y, z+1/2'

loop_
_atom_site_label
_atom_site_type_symbol
_atom_site_fract_x
_atom_site_fract_y
_atom_site_fract_z
_atom_site_U_iso_or_equiv
_atom_site_adp_type
_atom_site_occupancy
_atom_site_symmetry_multiplicity
_atom_site_calc_flag
_atom_site_refinement_flags
O1 O 0.67845(9) 0.86506(10) 1.07511(11) 0.0462(3) Uani 1 1 d .
O5 O 0.72198(12) 0.53847(13) 0.91161(19) 0.0747(5) Uani 1 1 d .
O2 O 0.82570(10) 0.81511(11) 1.13524(13) 0.0517(4) Uani 1 1 d .
O3 O 0.35714(9) 0.73631(12) 0.69494(15) 0.0612(4) Uani 1 1 d .
O4 O 0.57655(11) 0.59248(13) 0.91284(16) 0.0664(5) Uani 1 1 d .
C8 C 0.69222(12) 0.79731(12) 0.75239(16) 0.0381(4) Uani 1 1 d .
C19 C 0.8457(2) 1.0002(2) 1.2567(2) 0.0731(7) Uani 1 1 d .
H19A H 0.8856 0.9479 1.2806 0.110 Uiso 1 1 calc R
H19B H 0.8310 1.0387 1.3251 0.110 Uiso 1 1 calc R
H19C H 0.8785 1.0381 1.1984 0.110 Uiso 1 1 calc R
C18 C 0.75655(18) 0.96285(18) 1.2044(2) 0.0616(6) Uani 1 1 d .
H18A H 0.7191 1.0161 1.1752 0.074 Uiso 1 1 calc R
H18B H 0.7201 0.9320 1.2670 0.074 Uiso 1 1 calc R
C2 C 0.77028(14) 0.89355(15) 1.10439(18) 0.0468(4) Uani 1 1 d .
C21 C 0.67228(13) 0.80705(13) 0.97363(17) 0.0410(4) Uani 1 1 d .
H21A H 0.6072 0.7852 0.9641 0.049 Uiso 1 1 calc R
H21B H 0.7126 0.7516 0.9842 0.049 Uiso 1 1 calc R
C5 C 0.70237(12) 0.85956(12) 0.86383(17) 0.0382(4) Uani 1 1 d .
C13 C 0.74805(12) 0.70325(13) 0.75513(19) 0.0428(4) Uani 1 1 d .
H13A H 0.7924 0.7007 0.6888 0.051 Uiso 1 1 calc R
H13B H 0.7840 0.6983 0.8289 0.051 Uiso 1 1 calc R
C14 C 0.67647(13) 0.62183(13) 0.7462(2) 0.0461(4) Uani 1 1 d .
H14 H 0.7037 0.5705 0.6977 0.055 Uiso 1 1 calc R
C22 C 0.65006(14) 0.58405(14) 0.8646(2) 0.0513(5) Uani 1 1 d .
C23 C 0.7046(2) 0.4958(3) 1.0262(4) 0.1037(13) Uani 1 1 d .
H23A H 0.6652 0.5378 1.0740 0.124 Uiso 1 1 calc R
H23B H 0.6709 0.4361 1.0159 0.124 Uiso 1 1 calc R
C24 C 0.7925(3) 0.4792(3) 1.0855(4) 0.1134(14) Uani 1 1 d .
H24A H 0.8344 0.4444 1.0337 0.170 Uiso 1 1 calc R
H24B H 0.7812 0.4429 1.1568 0.170 Uiso 1 1 calc R
H24C H 0.8212 0.5391 1.1061 0.170 Uiso 1 1 calc R
C25 C 0.79154(19) 0.7592(2) 1.2287(3) 0.0710(7) Uani 1 1 d .
H25A H 0.7975 0.7936 1.3024 0.107 Uiso 1 1 calc R
H25B H 0.8279 0.7014 1.2332 0.107 Uiso 1 1 calc R
H25C H 0.7257 0.7442 1.2148 0.107 Uiso 1 1 calc R
C9 C 0.59430(12) 0.76483(13) 0.72860(16) 0.0394(4) Uani 1 1 d .
C15 C 0.59635(13) 0.66786(14) 0.67892(18) 0.0458(4) Uani 1 1 d .
H15 H 0.6164 0.6731 0.5954 0.055 Uiso 1 1 calc R
C16 C 0.49439(14) 0.63773(16) 0.6789(2) 0.0554(5) Uani 1 1 d .
H16A H 0.4766 0.6106 0.6024 0.066 Uiso 1 1 calc R
H16B H 0.4823 0.5912 0.7411 0.066 Uiso 1 1 calc R
C17 C 0.44162(13) 0.72743(15) 0.70201(18) 0.0478(5) Uani 1 1 d .
C10 C 0.50825(12) 0.80016(14) 0.73781(16) 0.0429(4) Uani 1 1 d .
C11 C 0.47919(14) 0.89649(15) 0.77166(19) 0.0507(5) Uani 1 1 d .
H11A H 0.4137 0.8942 0.7992 0.061 Uiso 1 1 calc R
H11B H 0.4808 0.9364 0.7010 0.061 Uiso 1 1 calc R
C12 C 0.53832(14) 0.94260(14) 0.8663(2) 0.0506(5) Uani 1 1 d .
H12A H 0.5284 0.9076 0.9399 0.061 Uiso 1 1 calc R
H12B H 0.5136 1.0064 0.8788 0.061 Uiso 1 1 calc R
C6 C 0.64446(14) 0.95075(13) 0.84651(17) 0.0445(4) Uani 1 1 d .
H6 H 0.6669 0.9942 0.9090 0.053 Uiso 1 1 calc R
C7 C 0.66953(15) 0.99875(14) 0.73141(18) 0.0486(5) Uani 1 1 d .
H7A H 0.6274 1.0527 0.7195 0.058 Uiso 1 1 calc R
H7B H 0.7342 1.0228 0.7364 0.058 Uiso 1 1 calc R
N1 N 0.66207(12) 0.93621(11) 0.63123(14) 0.0460(4) Uani 1 1 d .
C1 C 0.72070(13) 0.85434(13) 0.64412(16) 0.0420(4) Uani 1 1 d .
H1A H 0.7867 0.8739 0.6518 0.050 Uiso 1 1 calc R
H1B H 0.7152 0.8149 0.5734 0.050 Uiso 1 1 calc R
C20 C 0.68269(18) 0.98565(18) 0.5233(2) 0.0614(6) Uani 1 1 d .
H20A H 0.7480 1.0059 0.5238 0.092 Uiso 1 1 calc R
H20B H 0.6419 1.0403 0.5167 0.092 Uiso 1 1 calc R
H20C H 0.6721 0.9441 0.4565 0.092 Uiso 1 1 calc R
C4 C 0.80582(13) 0.88436(13) 0.88548(17) 0.0425(4) Uani 1 1 d .
H4A H 0.8431 0.8262 0.8872 0.051 Uiso 1 1 calc R
H4B H 0.8289 0.9230 0.8197 0.051 Uiso 1 1 calc R
C3 C 0.82046(14) 0.93752(14) 1.00041(18) 0.0457(4) Uani 1 1 d .
H3A H 0.8881 0.9403 1.0176 0.055 Uiso 1 1 calc R
H3B H 0.7980 1.0024 0.9905 0.055 Uiso 1 1 calc R

loop_
_atom_site_aniso_label
_atom_site_aniso_U_11
_atom_site_aniso_U_22
_atom_site_aniso_U_33
_atom_site_aniso_U_23
_atom_site_aniso_U_13
_atom_site_aniso_U_12
O1 0.0450(7) 0.0576(8) 0.0358(7) -0.0018(6) 0.0063(5) -0.0009(6)
O5 0.0528(9) 0.0721(10) 0.0992(15) 0.0367(10) -0.0029(9) 0.0013(8)
O2 0.0497(7) 0.0604(8) 0.0450(8) 0.0101(6) -0.0014(6) -0.0034(6)
O3 0.0353(7) 0.0849(11) 0.0634(10) 0.0177(8) -0.0084(6) -0.0022(7)
O4 0.0513(9) 0.0795(11) 0.0685(11) 0.0089(9) 0.0091(7) 0.0047(7)
C8 0.0342(8) 0.0408(9) 0.0394(10) -0.0011(7) 0.0027(7) 0.0012(7)
C19 0.0883(18) 0.0784(17) 0.0526(15) -0.0189(12) 0.0017(13) -0.0119(13)
C18 0.0695(14) 0.0700(14) 0.0452(13) -0.0095(10) 0.0066(10) -0.0040(11)
C2 0.0481(10) 0.0545(11) 0.0378(10) 0.0019(8) 0.0005(8) -0.0011(8)
C21 0.0386(9) 0.0462(9) 0.0381(10) 0.0009(7) 0.0027(7) -0.0011(7)
C5 0.0370(8) 0.0414(9) 0.0363(9) -0.0010(7) 0.0034(7) 0.0011(7)
C13 0.0335(8) 0.0434(9) 0.0514(11) -0.0038(8) 0.0047(8) 0.0016(7)
C14 0.0398(9) 0.0411(9) 0.0575(12) -0.0119(8) 0.0021(9) 0.0022(7)
C22 0.0443(11) 0.0404(9) 0.0692(14) 0.0015(9) -0.0062(10) -0.0027(8)
C23 0.0701(17) 0.112(2) 0.129(3) 0.074(2) -0.0007(18) -0.0065(16)
C24 0.086(2) 0.127(3) 0.127(3) 0.049(3) -0.004(2) -0.004(2)
C25 0.0686(14) 0.0799(16) 0.0646(16) 0.0268(13) -0.0029(12) -0.0067(12)
C9 0.0389(9) 0.0455(9) 0.0336(9) 0.0020(7) 0.0013(7) 0.0023(7)
C15 0.0424(10) 0.0486(10) 0.0465(11) -0.0065(8) 0.0018(8) -0.0025(8)
C16 0.0447(10) 0.0613(12) 0.0602(14) -0.0086(10) -0.0062(9) -0.0071(9)
C17 0.0372(9) 0.0655(12) 0.0408(10) 0.0098(9) -0.0036(7) -0.0021(8)
C10 0.0361(8) 0.0546(10) 0.0379(10) 0.0088(8) 0.0010(7) 0.0038(8)
C11 0.0414(10) 0.0573(11) 0.0535(12) 0.0099(9) 0.0023(8) 0.0095(8)
C12 0.0501(11) 0.0502(10) 0.0514(11) 0.0002(9) 0.0076(9) 0.0157(9)
C6 0.0511(10) 0.0417(9) 0.0408(11) -0.0026(7) 0.0018(8) 0.0033(8)
C7 0.0573(11) 0.0421(9) 0.0464(12) 0.0044(8) -0.0002(9) 0.0001(8)
N1 0.0517(9) 0.0496(8) 0.0366(9) 0.0070(7) 0.0002(7) -0.0038(7)
C1 0.0394(9) 0.0507(10) 0.0358(10) -0.0027(8) 0.0053(7) -0.0026(7)
C20 0.0775(15) 0.0643(13) 0.0425(12) 0.0132(10) -0.0029(10) -0.0120(11)
C4 0.0419(9) 0.0471(9) 0.0384(10) 0.0010(7) 0.0027(7) -0.0046(8)
C3 0.0479(10) 0.0486(10) 0.0407(10) -0.0007(8) -0.0009(8) -0.0087(8)

loop_
_atom_type_symbol
_atom_type_description
_atom_type_scat_dispersion_real
_atom_type_scat_dispersion_imag
_atom_type_scat_source
C C 0.0181 0.0091 'International Tables Vol C Tables 4.2.6.8 and 6.1.1.4'
H H 0.0000 0.0000 'International Tables Vol C Tables 4.2.6.8 and 6.1.1.4'
N N 0.0311 0.0180 'International Tables Vol C Tables 4.2.6.8 and 6.1.1.4'
O O 0.0492 0.0322 'International Tables Vol C Tables 4.2.6.8 and 6.1.1.4'

loop_
_geom_angle_atom_site_label_1
_geom_angle_atom_site_label_2
_geom_angle_atom_site_label_3
_geom_angle
C2 O1 C21 114.61(14)
C22 O5 C23 115.7(2)
C2 O2 C25 116.07(18)
C9 C8 C1 105.46(15)
C9 C8 C5 114.29(14)
C1 C8 C5 109.16(14)
C9 C8 C13 102.34(14)
C1 C8 C13 109.72(14)
C5 C8 C13 115.28(15)
C18 C19 H19A 109.5
C18 C19 H19B 109.5
H19A C19 H19B 109.5
C18 C19 H19C 109.5
H19A C19 H19C 109.5
H19B C19 H19C 109.5
C19 C18 C2 114.7(2)
C19 C18 H18A 108.6
C2 C18 H18A 108.6
C19 C18 H18B 108.6
C2 C18 H18B 108.6
H18A C18 H18B 107.6
O1 C2 O2 110.46(16)
O1 C2 C3 111.86(16)
O2 C2 C3 104.88(16)
O1 C2 C18 104.15(16)
O2 C2 C18 113.62(18)
C3 C2 C18 112.06(18)
O1 C21 C5 111.31(15)
O1 C21 H21A 109.4
C5 C21 H21A 109.4
O1 C21 H21B 109.4
C5 C21 H21B 109.4
H21A C21 H21B 108.0
C21 C5 C4 104.65(15)
C21 C5 C6 111.54(15)
C4 C5 C6 109.76(14)
C21 C5 C8 111.30(14)
C4 C5 C8 110.57(14)
C6 C5 C8 108.97(15)
C14 C13 C8 107.86(14)
C14 C13 H13A 110.1
C8 C13 H13A 110.1
C14 C13 H13B 110.1
C8 C13 H13B 110.1
H13A C13 H13B 108.4
C22 C14 C15 114.70(16)
C22 C14 C13 112.08(17)
C15 C14 C13 101.79(15)
C22 C14 H14 109.3
C15 C14 H14 109.3
C13 C14 H14 109.3
O4 C22 O5 123.0(2)
O4 C22 C14 126.9(2)
O5 C22 C14 110.13(18)
C24 C23 O5 109.8(3)
C24 C23 H23A 109.7
O5 C23 H23A 109.7
C24 C23 H23B 109.7
O5 C23 H23B 109.7
H23A C23 H23B 108.2
C23 C24 H24A 109.5
C23 C24 H24B 109.5
H24A C24 H24B 109.5
C23 C24 H24C 109.5
H24A C24 H24C 109.5
H24B C24 H24C 109.5
O2 C25 H25A 109.5
O2 C25 H25B 109.5
H25A C25 H25B 109.5
O2 C25 H25C 109.5
H25A C25 H25C 109.5
H25B C25 H25C 109.5
C10 C9 C15 113.47(17)
C10 C9 C8 136.83(18)
C15 C9 C8 109.68(14)
C9 C15 C16 104.10(16)
C9 C15 C14 102.90(15)
C16 C15 C14 126.67(18)
C9 C15 H15 107.3
C16 C15 H15 107.3
C14 C15 H15 107.3
C17 C16 C15 103.78(17)
C17 C16 H16A 111.0
C15 C16 H16A 111.0
C17 C16 H16B 111.0
C15 C16 H16B 111.0
H16A C16 H16B 109.0
O3 C17 C10 126.1(2)
O3 C17 C16 124.9(2)
C10 C17 C16 109.01(15)
C9 C10 C17 107.96(18)
C9 C10 C11 128.89(18)
C17 C10 C11 123.09(16)
C10 C11 C12 115.44(16)
C10 C11 H11A 108.4
C12 C11 H11A 108.4
C10 C11 H11B 108.4
C12 C11 H11B 108.4
H11A C11 H11B 107.5
C11 C12 C6 118.50(17)
C11 C12 H12A 107.7
C6 C12 H12A 107.7
C11 C12 H12B 107.7
C6 C12 H12B 107.7
H12A C12 H12B 107.1
C7 C6 C12 113.09(17)
C7 C6 C5 111.18(16)
C12 C6 C5 116.26(16)
C7 C6 H6 105.0
C12 C6 H6 105.0
C5 C6 H6 105.0
N1 C7 C6 112.50(15)
N1 C7 H7A 109.1
C6 C7 H7A 109.1
N1 C7 H7B 109.1
C6 C7 H7B 109.1
H7A C7 H7B 107.8
C1 N1 C20 111.27(17)
C1 N1 C7 112.01(16)
C20 N1 C7 110.64(16)
N1 C1 C8 110.96(14)
N1 C1 H1A 109.4
C8 C1 H1A 109.4
N1 C1 H1B 109.4
C8 C1 H1B 109.4
H1A C1 H1B 108.0
N1 C20 H20A 109.5
N1 C20 H20B 109.5
H20A C20 H20B 109.5
N1 C20 H20C 109.5
H20A C20 H20C 109.5
H20B C20 H20C 109.5
C3 C4 C5 112.51(16)
C3 C4 H4A 109.1
C5 C4 H4A 109.1
C3 C4 H4B 109.1
C5 C4 H4B 109.1
H4A C4 H4B 107.8
C2 C3 C4 113.47(15)
C2 C3 H3A 108.9
C4 C3 H3A 108.9
C2 C3 H3B 108.9
C4 C3 H3B 108.9
H3A C3 H3B 107.7

loop_
_geom_bond_atom_site_label_1
_geom_bond_atom_site_label_2
_geom_bond_distance
O1 C2 1.417(2)
O1 C21 1.430(2)
O5 C22 1.333(3)
O5 C23 1.466(4)
O2 C2 1.420(3)
O2 C25 1.421(3)
O3 C17 1.220(2)
O4 C22 1.195(3)
C8 C9 1.503(2)
C8 C1 1.538(3)
C8 C5 1.562(3)
C8 C13 1.567(2)
C19 C18 1.508(4)
C19 H19A 0.9800
C19 H19B 0.9800
C19 H19C 0.9800
C18 C2 1.527(3)
C18 H18A 0.9900
C18 H18B 0.9900
C2 C3 1.525(3)
C21 C5 1.525(3)
C21 H21A 0.9900
C21 H21B 0.9900
C5 C4 1.544(2)
C5 C6 1.560(3)
C13 C14 1.556(3)
C13 H13A 0.9900
C13 H13B 0.9900
C14 C22 1.506(3)
C14 C15 1.531(3)
C14 H14 1.0000
C23 C24 1.449(5)
C23 H23A 0.9900
C23 H23B 0.9900
C24 H24A 0.9800
C24 H24B 0.9800
C24 H24C 0.9800
C25 H25A 0.9800
C25 H25B 0.9800
C25 H25C 0.9800
C9 C10 1.337(3)
C9 C15 1.501(3)
C15 C16 1.523(3)
C15 H15 1.0000
C16 C17 1.514(3)
C16 H16A 0.9900
C16 H16B 0.9900
C17 C10 1.471(3)
C10 C11 1.493(3)
C11 C12 1.524(3)
C11 H11A 0.9900
C11 H11B 0.9900
C12 C6 1.542(3)
C12 H12A 0.9900
C12 H12B 0.9900
C6 C7 1.527(3)
C6 H6 1.0000
C7 N1 1.458(3)
C7 H7A 0.9900
C7 H7B 0.9900
N1 C1 1.450(3)
N1 C20 1.453(3)
C1 H1A 0.9900
C1 H1B 0.9900
C20 H20A 0.9800
C20 H20B 0.9800
C20 H20C 0.9800
C4 C3 1.533(3)
C4 H4A 0.9900
C4 H4B 0.9900
C3 H3A 0.9900
C3 H3B 0.9900

loop_
_geom_torsion_atom_site_label_1
_geom_torsion_atom_site_label_2
_geom_torsion_atom_site_label_3
_geom_torsion_atom_site_label_4
_geom_torsion
C21 O1 C2 O2 -64.3(2)
C21 O1 C2 C3 52.1(2)
C21 O1 C2 C18 173.35(16)
C25 O2 C2 O1 -57.0(2)
C25 O2 C2 C3 -177.72(19)
C25 O2 C2 C18 59.6(2)
C19 C18 C2 O1 176.8(2)
C19 C18 C2 O2 56.5(3)
C19 C18 C2 C3 -62.1(3)
C2 O1 C21 C5 -64.75(19)
O1 C21 C5 C4 62.58(18)
O1 C21 C5 C6 -56.03(19)
O1 C21 C5 C8 -177.96(14)
C9 C8 C5 C21 60.59(19)
C1 C8 C5 C21 178.39(14)
C13 C8 C5 C21 -57.61(19)
C9 C8 C5 C4 176.45(15)
C1 C8 C5 C4 -65.74(18)
C13 C8 C5 C4 58.26(19)
C9 C8 C5 C6 -62.82(19)
C1 C8 C5 C6 54.98(18)
C13 C8 C5 C6 178.98(14)
C9 C8 C13 C14 -6.1(2)
C1 C8 C13 C14 -117.71(17)
C5 C8 C13 C14 118.58(17)
C8 C13 C14 C22 -95.43(19)
C8 C13 C14 C15 27.6(2)
C23 O5 C22 O4 2.0(4)
C23 O5 C22 C14 -178.4(3)
C15 C14 C22 O4 -5.8(3)
C13 C14 C22 O4 109.6(2)
C15 C14 C22 O5 174.62(18)
C13 C14 C22 O5 -70.0(2)
C22 O5 C23 C24 -159.4(3)
C1 C8 C9 C10 -82.4(3)
C5 C8 C9 C10 37.5(3)
C13 C8 C9 C10 162.9(2)
C1 C8 C9 C15 95.83(17)
C5 C8 C9 C15 -144.27(16)
C13 C8 C9 C15 -18.93(19)
C10 C9 C15 C16 -10.7(2)
C8 C9 C15 C16 170.61(17)
C10 C9 C15 C14 -144.30(17)
C8 C9 C15 C14 37.0(2)
C22 C14 C15 C9 83.16(19)
C13 C14 C15 C9 -38.08(18)
C22 C14 C15 C16 -35.7(3)
C13 C14 C15 C16 -156.9(2)
C9 C15 C16 C17 12.6(2)
C14 C15 C16 C17 130.9(2)
C15 C16 C17 O3 170.6(2)
C15 C16 C17 C10 -11.2(2)
C15 C9 C10 C17 3.7(2)
C8 C9 C10 C17 -178.1(2)
C15 C9 C10 C11 -173.39(19)
C8 C9 C10 C11 4.8(4)
O3 C17 C10 C9 -176.8(2)
C16 C17 C10 C9 5.1(2)
O3 C17 C10 C11 0.5(3)
C16 C17 C10 C11 -177.65(19)
C9 C10 C11 C12 -36.9(3)
C17 C10 C11 C12 146.43(19)
C10 C11 C12 C6 55.6(3)
C11 C12 C6 C7 54.2(2)
C11 C12 C6 C5 -76.2(2)
C21 C5 C6 C7 -175.42(16)
C4 C5 C6 C7 69.1(2)
C8 C5 C6 C7 -52.15(19)
C21 C5 C6 C12 -44.1(2)
C4 C5 C6 C12 -159.62(17)
C8 C5 C6 C12 79.16(19)
C12 C6 C7 N1 -79.6(2)
C5 C6 C7 N1 53.4(2)
C6 C7 N1 C1 -57.6(2)
C6 C7 N1 C20 177.62(18)
C20 N1 C1 C8 -174.61(16)
C7 N1 C1 C8 61.0(2)
C9 C8 C1 N1 63.33(18)
C5 C8 C1 N1 -59.90(19)
C13 C8 C1 N1 172.88(15)
C21 C5 C4 C3 -54.56(19)
C6 C5 C4 C3 65.3(2)
C8 C5 C4 C3 -174.50(15)
O1 C2 C3 C4 -43.2(2)
O2 C2 C3 C4 76.6(2)
C18 C2 C3 C4 -159.74(18)
C5 C4 C3 C2 47.3(2)

loop_
_cod_related_entry_id
_cod_related_entry_code
_cod_related_entry_database
1 30651929 ChemSpider
